data_4326575
loop_
_publ_author_name
'Treffly B. Ditri'
'Curtis E. Moore'
'Arnold L. Rheingold'
'Joshua S. Figueroa'

_publ_section_title
;
 Oxidative Decarbonylation of m-Terphenyl Isocyanide Complexes of
 Molybdenum and Tungsten: Precursors to Low-Coordinate Isocyanide
 Complexes
;
_journal_name_full 'Inorganic Chemistry'
_journal_page_first 10448
_journal_page_last 10459
_journal_paper_doi 10.1021/ic2015868
_journal_volume 50
_journal_year 2011
_chemical_formula_sum 'C66 H82 I3 Mo N2 O'
_chemical_formula_weight 1395.98
_chemical_name_common MoI3(THF)(CNArDipp2)
_chemical_name_systematic
; 
 ? 
;
_space_group_IT_number 96
_symmetry_cell_setting tetragonal
_symmetry_space_group_name_Hall 'P 4nw 2abw'
_symmetry_space_group_name_H-M 'P 43 21 2'
_atom_sites_solution_hydrogens geom
_atom_sites_solution_primary direct
_atom_sites_solution_secondary difmap
_audit_creation_method SHELXL-97
_cell_angle_alpha 90.00
_cell_angle_beta 90.00
_cell_angle_gamma 90.00
_cell_formula_units_Z 8
_cell_length_a 17.956(6)
_cell_length_b 17.956(6)
_cell_length_c 41.03(2)
_cell_measurement_reflns_used 9950
_cell_measurement_temperature 100(2)
_cell_measurement_theta_max 23.84
_cell_measurement_theta_min 2.19
_cell_volume 13229(9)
_computing_cell_refinement 'Bruker SAINT'
_computing_data_collection 'Bruker APEX2'
_computing_data_reduction 'Bruker SAINT'
_computing_molecular_graphics 'Bruker SHELXTL'
_computing_publication_material 'Bruker SHELXTL'
_computing_structure_refinement 'SHELXL-97 (Sheldrick, 2008)'
_computing_structure_solution 'SHELXS-97 (Sheldrick, 2008)'
_diffrn_ambient_temperature 100(2)
_diffrn_measured_fraction_theta_full 1.000
_diffrn_measured_fraction_theta_max 0.994
_diffrn_measurement_device_type 'Bruker APEX-II CCD'
_diffrn_measurement_method '\f and \w scans'
_diffrn_radiation_monochromator graphite
_diffrn_radiation_source 'fine-focus sealed tube'
_diffrn_radiation_type MoK\a
_diffrn_radiation_wavelength 0.71073
_diffrn_reflns_av_R_equivalents 0.1729
_diffrn_reflns_av_sigmaI/netI 0.1030
_diffrn_reflns_limit_h_max 23
_diffrn_reflns_limit_h_min -23
_diffrn_reflns_limit_k_max 15
_diffrn_reflns_limit_k_min -23
_diffrn_reflns_limit_l_max 41
_diffrn_reflns_limit_l_min -52
_diffrn_reflns_number 99709
_diffrn_reflns_theta_full 25.00
_diffrn_reflns_theta_max 27.29
_diffrn_reflns_theta_min 1.24
_exptl_absorpt_coefficient_mu 1.637
_exptl_absorpt_correction_T_max 0.8405
_exptl_absorpt_correction_T_min 0.7913
_exptl_absorpt_correction_type multi-scan
_exptl_absorpt_process_details SADABS
_exptl_crystal_colour red
_exptl_crystal_density_diffrn 1.402
_exptl_crystal_description plate
_exptl_crystal_F_000 5608
_exptl_crystal_size_max 0.15
_exptl_crystal_size_mid 0.12
_exptl_crystal_size_min 0.11
_platon_squeeze_details
; 
SQUEEZE was employed to account for severely disordered molecules of THF 
(C4H8O).  A total of 352 electrons in a solvent accessible void of 
1285.8 Ang^3 were accounted for.  This corresponds to roughly 8 
disordered molecules of THF per unit cell. 
;
_refine_diff_density_max 0.821
_refine_diff_density_min -1.453
_refine_diff_density_rms 0.132
_refine_ls_abs_structure_details 'Flack H D (1983), Acta Cryst. A39, 876-881'
_refine_ls_abs_structure_Flack 0.97(3)
_refine_ls_extinction_method none
_refine_ls_goodness_of_fit_ref 1.021
_refine_ls_hydrogen_treatment constr
_refine_ls_matrix_type full
_refine_ls_number_parameters 674
_refine_ls_number_reflns 14759
_refine_ls_number_restraints 0
_refine_ls_restrained_S_all 1.021
_refine_ls_R_factor_all 0.0799
_refine_ls_R_factor_gt 0.0640
_refine_ls_shift/su_max 0.009
_refine_ls_shift/su_mean 0.000
_refine_ls_structure_factor_coef Fsqd
_refine_ls_weighting_details 'calc w=1/[\s^2^(Fo^2^)+(0.0667P)^2^+0.0000P] where P=(Fo^2^+2Fc^2^)/3'
_refine_ls_weighting_scheme calc
_refine_ls_wR_factor_gt 0.1422
_refine_ls_wR_factor_ref 0.1519
_reflns_number_gt 12071
_reflns_number_total 14759
_reflns_threshold_expression >2sigma(I)
_cod_data_source_file ic2015868_si_001_10.cif
_cod_data_source_block MoI3(THF)(CNArDipp2)2
_cod_database_code 4326575

loop_
_symmetry_equiv_pos_as_xyz
'x, y, z'
'-y+1/2, x+1/2, z+3/4'
'y+1/2, -x+1/2, z+1/4'
'x+1/2, -y+1/2, -z+1/4'
'-x+1/2, y+1/2, -z+3/4'
'-x, -y, z+1/2'
'y, x, -z'
'-y, -x, -z+1/2'

loop_
_atom_site_label
_atom_site_type_symbol
_atom_site_fract_x
_atom_site_fract_y
_atom_site_fract_z
_atom_site_U_iso_or_equiv
_atom_site_adp_type
_atom_site_occupancy
_atom_site_symmetry_multiplicity
_atom_site_calc_flag
_atom_site_refinement_flags
Mo1 Mo 0.88554(4) 0.48501(4) 0.139624(15) 0.02095(14) Uani 1 1 d .
I1 I 0.85615(3) 0.42774(3) 0.080357(12) 0.02804(13) Uani 1 1 d .
I2 I 0.76469(3) 0.42105(3) 0.169850(14) 0.03328(14) Uani 1 1 d .
I3 I 1.00874(3) 0.56135(3) 0.117985(13) 0.03186(14) Uani 1 1 d .
N1 N 0.9974(4) 0.3410(4) 0.15331(14) 0.0234(14) Uani 1 1 d .
N2 N 0.7787(4) 0.6269(4) 0.11620(15) 0.0232(14) Uani 1 1 d .
O1 O 0.9125(3) 0.5304(3) 0.18768(12) 0.0288(13) Uani 1 1 d .
C1 C 0.9574(4) 0.3902(4) 0.14908(17) 0.0218(16) Uani 1 1 d .
C2 C 0.8152(4) 0.5784(5) 0.12605(18) 0.0238(16) Uani 1 1 d .
C3 C 1.0493(4) 0.2822(4) 0.15506(18) 0.0192(15) Uani 1 1 d .
C4 C 1.0953(4) 0.2757(4) 0.18220(18) 0.0228(16) Uani 1 1 d .
C5 C 1.1485(5) 0.2196(4) 0.1822(2) 0.0279(18) Uani 1 1 d .
H5 H 1.1815 0.2155 0.2002 0.033 Uiso 1 1 calc R
C6 C 1.1547(5) 0.1708(5) 0.1574(2) 0.0301(19) Uani 1 1 d .
H6 H 1.1923 0.1336 0.1578 0.036 Uiso 1 1 calc R
C7 C 1.1052(4) 0.1754(4) 0.13096(18) 0.0240(16) Uani 1 1 d .
H7 H 1.1089 0.1398 0.1139 0.029 Uiso 1 1 calc R
C8 C 1.0515(4) 0.2298(4) 0.12912(18) 0.0203(15) Uani 1 1 d .
C9 C 1.0000(4) 0.2341(4) 0.10080(17) 0.0229(16) Uani 1 1 d .
C10 C 1.0310(5) 0.2550(5) 0.0697(2) 0.033(2) Uani 1 1 d .
C11 C 0.9828(6) 0.2539(5) 0.0430(2) 0.040(2) Uani 1 1 d .
H11 H 1.0019 0.2661 0.0220 0.048 Uiso 1 1 calc R
C12 C 0.9088(5) 0.2356(5) 0.0459(2) 0.034(2) Uani 1 1 d .
H12 H 0.8776 0.2362 0.0272 0.040 Uiso 1 1 calc R
C13 C 0.8793(5) 0.2164(5) 0.0759(2) 0.034(2) Uani 1 1 d .
H13 H 0.8281 0.2037 0.0778 0.041 Uiso 1 1 calc R
C14 C 0.9251(5) 0.2159(5) 0.1033(2) 0.0315(19) Uani 1 1 d .
C15 C 1.1321(5) 0.3867(5) 0.2164(2) 0.0289(18) Uani 1 1 d .
C16 C 1.0861(4) 0.3240(5) 0.21214(19) 0.0260(17) Uani 1 1 d .
C17 C 1.0334(5) 0.3018(5) 0.23586(19) 0.0300(19) Uani 1 1 d .
C18 C 1.0285(5) 0.3449(5) 0.2642(2) 0.037(2) Uani 1 1 d .
H18 H 0.9946 0.3307 0.2808 0.044 Uiso 1 1 calc R
C19 C 1.0715(6) 0.4071(5) 0.2684(2) 0.037(2) Uani 1 1 d .
H19 H 1.0662 0.4360 0.2876 0.044 Uiso 1 1 calc R
C20 C 1.1234(5) 0.4288(5) 0.24456(19) 0.0319(19) Uani 1 1 d .
H20 H 1.1526 0.4723 0.2477 0.038 Uiso 1 1 calc R
C21 C 0.8111(5) 0.2091(6) 0.1404(2) 0.046(2) Uani 1 1 d .
H21A H 0.7803 0.1746 0.1277 0.069 Uiso 1 1 calc R
H21B H 0.8029 0.2601 0.1327 0.069 Uiso 1 1 calc R
H21C H 0.7976 0.2057 0.1635 0.069 Uiso 1 1 calc R
C22 C 0.8925(5) 0.1888(5) 0.1362(2) 0.033(2) Uani 1 1 d .
H22 H 0.9213 0.2130 0.1542 0.040 Uiso 1 1 calc R
C23 C 0.9031(7) 0.1050(6) 0.1391(3) 0.056(3) Uani 1 1 d .
H23A H 0.8819 0.0876 0.1597 0.084 Uiso 1 1 calc R
H23B H 0.9564 0.0932 0.1384 0.084 Uiso 1 1 calc R
H23C H 0.8778 0.0802 0.1209 0.084 Uiso 1 1 calc R
C24 C 1.1473(7) 0.2544(8) 0.0342(3) 0.068(4) Uani 1 1 d .
H24A H 1.1437 0.2000 0.0325 0.101 Uiso 1 1 calc R
H24B H 1.1998 0.2692 0.0339 0.101 Uiso 1 1 calc R
H24C H 1.1215 0.2773 0.0157 0.101 Uiso 1 1 calc R
C25 C 1.1111(5) 0.2804(6) 0.0662(2) 0.037(2) Uani 1 1 d .
H25 H 1.1398 0.2573 0.0845 0.044 Uiso 1 1 calc R
C26 C 1.1156(7) 0.3641(6) 0.0706(3) 0.060(3) Uani 1 1 d .
H26A H 1.0911 0.3888 0.0522 0.091 Uiso 1 1 calc R
H26B H 1.1680 0.3794 0.0715 0.091 Uiso 1 1 calc R
H26C H 1.0907 0.3782 0.0909 0.091 Uiso 1 1 calc R
C27 C 1.2641(6) 0.4322(7) 0.2058(3) 0.051(3) Uani 1 1 d .
H27A H 1.2991 0.4440 0.1882 0.076 Uiso 1 1 calc R
H27B H 1.2833 0.3902 0.2185 0.076 Uiso 1 1 calc R
H27C H 1.2583 0.4756 0.2200 0.076 Uiso 1 1 calc R
C28 C 1.1890(6) 0.4115(5) 0.1912(2) 0.038(2) Uani 1 1 d .
H28 H 1.1974 0.3686 0.1761 0.046 Uiso 1 1 calc R
C29 C 1.1599(7) 0.4744(8) 0.1713(3) 0.085(5) Uani 1 1 d .
H29A H 1.1540 0.5185 0.1852 0.127 Uiso 1 1 calc R
H29B H 1.1115 0.4607 0.1620 0.127 Uiso 1 1 calc R
H29C H 1.1950 0.4855 0.1537 0.127 Uiso 1 1 calc R
C30 C 0.9970(7) 0.1798(7) 0.2594(3) 0.067(3) Uani 1 1 d .
H30A H 1.0502 0.1692 0.2620 0.101 Uiso 1 1 calc R
H30B H 0.9704 0.1335 0.2546 0.101 Uiso 1 1 calc R
H30C H 0.9776 0.2013 0.2797 0.101 Uiso 1 1 calc R
C31 C 0.9859(5) 0.2344(5) 0.2318(2) 0.0323(19) Uani 1 1 d .
H31 H 1.0013 0.2092 0.2111 0.039 Uiso 1 1 calc R
C32 C 0.9038(5) 0.2541(6) 0.2288(3) 0.049(3) Uani 1 1 d .
H32A H 0.8881 0.2821 0.2481 0.074 Uiso 1 1 calc R
H32B H 0.8744 0.2083 0.2271 0.074 Uiso 1 1 calc R
H32C H 0.8960 0.2845 0.2093 0.074 Uiso 1 1 calc R
C33 C 0.7318(4) 0.6842(4) 0.10553(18) 0.0208(16) Uani 1 1 d .
C34 C 0.7197(4) 0.7451(5) 0.12601(19) 0.0267(18) Uani 1 1 d .
C35 C 0.6729(5) 0.8008(5) 0.1157(2) 0.0308(19) Uani 1 1 d .
H35 H 0.6654 0.8433 0.1291 0.037 Uiso 1 1 calc R
C36 C 0.6362(5) 0.7958(5) 0.0859(2) 0.033(2) Uani 1 1 d .
H36 H 0.6028 0.8340 0.0794 0.040 Uiso 1 1 calc R
C37 C 0.6482(5) 0.7353(5) 0.0656(2) 0.0308(19) Uani 1 1 d .
H37 H 0.6231 0.7328 0.0453 0.037 Uiso 1 1 calc R
C38 C 0.6968(4) 0.6777(4) 0.07461(18) 0.0208(16) Uani 1 1 d .
C39 C 0.7115(4) 0.6152(5) 0.05160(17) 0.0228(17) Uani 1 1 d .
C40 C 0.7747(4) 0.6166(5) 0.03151(18) 0.0243(17) Uani 1 1 d .
C41 C 0.7849(5) 0.5588(5) 0.00905(19) 0.0297(19) Uani 1 1 d .
H41 H 0.8281 0.5581 -0.0043 0.036 Uiso 1 1 calc R
C42 C 0.7335(5) 0.5036(5) 0.0063(2) 0.036(2) Uani 1 1 d .
H42 H 0.7409 0.4648 -0.0091 0.043 Uiso 1 1 calc R
C43 C 0.6706(6) 0.5033(5) 0.0256(2) 0.038(2) Uani 1 1 d .
H43 H 0.6353 0.4642 0.0231 0.046 Uiso 1 1 calc R
C44 C 0.6575(4) 0.5589(4) 0.04848(18) 0.0237(17) Uani 1 1 d .
C45 C 0.7555(5) 0.7523(5) 0.1584(2) 0.032(2) Uani 1 1 d .
C46 C 0.7174(5) 0.7265(5) 0.1867(2) 0.0289(18) Uani 1 1 d .
C47 C 0.7471(5) 0.7456(5) 0.2171(2) 0.036(2) Uani 1 1 d .
H47 H 0.7217 0.7307 0.2363 0.043 Uiso 1 1 calc R
C48 C 0.8119(6) 0.7849(5) 0.2198(2) 0.039(2) Uani 1 1 d .
H48 H 0.8306 0.7971 0.2408 0.046 Uiso 1 1 calc R
C49 C 0.8506(5) 0.8073(5) 0.1924(2) 0.038(2) Uani 1 1 d .
H49 H 0.8962 0.8334 0.1949 0.046 Uiso 1 1 calc R
C50 C 0.8240(5) 0.7923(5) 0.1610(2) 0.033(2) Uani 1 1 d .
C51 C 0.6009(5) 0.5324(5) 0.1037(2) 0.038(2) Uani 1 1 d .
H51A H 0.5543 0.5336 0.1161 0.056 Uiso 1 1 calc R
H51B H 0.6374 0.5654 0.1141 0.056 Uiso 1 1 calc R
H51C H 0.6203 0.4814 0.1033 0.056 Uiso 1 1 calc R
C52 C 0.5863(5) 0.5590(5) 0.0686(2) 0.037(2) Uani 1 1 d .
H52 H 0.5700 0.6121 0.0703 0.044 Uiso 1 1 calc R
C53 C 0.5222(6) 0.5167(7) 0.0537(3) 0.057(3) Uani 1 1 d .
H53A H 0.5141 0.5341 0.0314 0.086 Uiso 1 1 calc R
H53B H 0.4771 0.5252 0.0666 0.086 Uiso 1 1 calc R
H53C H 0.5338 0.4634 0.0535 0.086 Uiso 1 1 calc R
C54 C 0.9024(5) 0.6534(6) 0.0509(2) 0.043(2) Uani 1 1 d .
H54A H 0.8938 0.6555 0.0745 0.064 Uiso 1 1 calc R
H54B H 0.9438 0.6864 0.0452 0.064 Uiso 1 1 calc R
H54C H 0.9146 0.6022 0.0446 0.064 Uiso 1 1 calc R
C55 C 0.8322(5) 0.6783(5) 0.0330(2) 0.034(2) Uani 1 1 d .
H55 H 0.8100 0.7204 0.0457 0.041 Uiso 1 1 calc R
C56 C 0.8547(6) 0.7085(6) -0.0005(2) 0.046(2) Uani 1 1 d .
H56A H 0.8891 0.6736 -0.0110 0.069 Uiso 1 1 calc R
H56B H 0.8791 0.7570 0.0021 0.069 Uiso 1 1 calc R
H56C H 0.8101 0.7143 -0.0141 0.069 Uiso 1 1 calc R
C57 C 0.6527(6) 0.6113(6) 0.2028(3) 0.058(3) Uani 1 1 d .
H57A H 0.7035 0.5915 0.2019 0.087 Uiso 1 1 calc R
H57B H 0.6180 0.5748 0.1936 0.087 Uiso 1 1 calc R
H57C H 0.6392 0.6213 0.2256 0.087 Uiso 1 1 calc R
C58 C 0.6486(5) 0.6820(5) 0.1837(2) 0.034(2) Uani 1 1 d .
H58 H 0.6430 0.6682 0.1602 0.041 Uiso 1 1 calc R
C59 C 0.5803(5) 0.7278(6) 0.1932(3) 0.051(3) Uani 1 1 d .
H59A H 0.5833 0.7407 0.2164 0.077 Uiso 1 1 calc R
H59B H 0.5351 0.6986 0.1892 0.077 Uiso 1 1 calc R
H59C H 0.5787 0.7735 0.1802 0.077 Uiso 1 1 calc R
C60 C 0.9490(6) 0.7962(6) 0.1333(3) 0.052(3) Uani 1 1 d .
H60A H 0.9693 0.8111 0.1545 0.078 Uiso 1 1 calc R
H60B H 0.9771 0.8207 0.1159 0.078 Uiso 1 1 calc R
H60C H 0.9531 0.7420 0.1309 0.078 Uiso 1 1 calc R
C61 C 0.8674(6) 0.8190(5) 0.1312(2) 0.043(2) Uani 1 1 d .
H61 H 0.8457 0.7933 0.1118 0.052 Uiso 1 1 calc R
C62 C 0.8557(8) 0.9032(6) 0.1263(3) 0.075(4) Uani 1 1 d .
H62A H 0.8023 0.9143 0.1266 0.113 Uiso 1 1 calc R
H62B H 0.8769 0.9183 0.1054 0.113 Uiso 1 1 calc R
H62C H 0.8805 0.9305 0.1440 0.113 Uiso 1 1 calc R
C63 C 0.9018(6) 0.6057(5) 0.19823(19) 0.034(2) Uani 1 1 d .
H63A H 0.8584 0.6283 0.1871 0.041 Uiso 1 1 calc R
H63B H 0.9465 0.6361 0.1935 0.041 Uiso 1 1 calc R
C64 C 0.8883(6) 0.6007(5) 0.2348(2) 0.037(2) Uani 1 1 d .
H64A H 0.9025 0.6474 0.2459 0.044 Uiso 1 1 calc R
H64B H 0.8355 0.5893 0.2396 0.044 Uiso 1 1 calc R
C65 C 0.9388(6) 0.5371(5) 0.2444(2) 0.041(2) Uani 1 1 d .
H65A H 0.9211 0.5127 0.2646 0.049 Uiso 1 1 calc R
H65B H 0.9905 0.5546 0.2477 0.049 Uiso 1 1 calc R
C66 C 0.9341(6) 0.4838(5) 0.2153(2) 0.042(2) Uani 1 1 d .
H66A H 0.9829 0.4598 0.2112 0.051 Uiso 1 1 calc R
H66B H 0.8965 0.4445 0.2192 0.051 Uiso 1 1 calc R

loop_
_atom_site_aniso_label
_atom_site_aniso_U_11
_atom_site_aniso_U_22
_atom_site_aniso_U_33
_atom_site_aniso_U_23
_atom_site_aniso_U_13
_atom_site_aniso_U_12
Mo1 0.0242(3) 0.0221(3) 0.0165(3) 0.0000(3) -0.0028(3) 0.0029(3)
I1 0.0343(3) 0.0317(3) 0.0182(2) -0.0035(2) -0.0020(2) -0.0002(2)
I2 0.0308(3) 0.0424(3) 0.0266(3) 0.0012(3) 0.0021(2) -0.0045(2)
I3 0.0292(3) 0.0357(3) 0.0307(3) 0.0050(2) -0.0028(2) -0.0056(2)
N1 0.027(4) 0.028(4) 0.014(3) -0.006(3) -0.005(3) 0.002(3)
N2 0.028(3) 0.023(3) 0.019(3) -0.002(3) -0.006(3) 0.004(3)
O1 0.044(4) 0.025(3) 0.017(3) -0.002(2) -0.010(2) 0.005(3)
C1 0.026(4) 0.027(4) 0.012(3) -0.008(3) -0.001(3) -0.003(3)
C2 0.025(4) 0.025(4) 0.021(4) -0.010(3) 0.000(3) -0.002(3)
C3 0.020(4) 0.021(4) 0.017(4) 0.003(3) 0.000(3) 0.005(3)
C4 0.023(4) 0.025(4) 0.020(4) -0.001(3) 0.002(3) 0.004(3)
C5 0.032(5) 0.026(4) 0.026(4) -0.001(3) -0.004(4) 0.003(4)
C6 0.034(5) 0.030(4) 0.026(4) 0.007(4) 0.000(4) 0.011(4)
C7 0.030(4) 0.024(4) 0.017(4) 0.004(3) 0.002(3) -0.003(3)
C8 0.024(4) 0.017(4) 0.020(4) 0.002(3) -0.003(3) 0.001(3)
C9 0.031(4) 0.022(4) 0.016(4) -0.004(3) -0.002(3) 0.006(3)
C10 0.044(5) 0.028(5) 0.026(4) 0.000(4) -0.012(4) -0.004(4)
C11 0.059(6) 0.033(5) 0.027(5) 0.007(4) -0.006(5) 0.001(4)
C12 0.041(5) 0.032(5) 0.028(4) -0.001(4) -0.012(4) -0.002(4)
C13 0.031(5) 0.040(5) 0.031(5) 0.007(4) -0.003(4) -0.010(4)
C14 0.038(5) 0.024(4) 0.032(5) 0.003(4) -0.002(4) -0.003(4)
C15 0.033(5) 0.029(4) 0.024(4) 0.000(4) -0.008(4) 0.000(4)
C16 0.025(4) 0.030(4) 0.023(4) 0.005(3) -0.007(3) 0.004(3)
C17 0.026(4) 0.042(5) 0.021(4) 0.005(4) -0.002(3) 0.011(4)
C18 0.044(6) 0.050(6) 0.017(4) -0.006(4) 0.005(4) 0.009(4)
C19 0.050(6) 0.038(5) 0.022(4) -0.005(4) -0.002(4) 0.004(4)
C20 0.041(5) 0.030(5) 0.025(4) -0.007(4) -0.003(4) -0.005(4)
C21 0.034(5) 0.068(7) 0.036(5) 0.003(5) 0.002(4) 0.000(5)
C22 0.037(5) 0.037(5) 0.024(4) 0.002(4) -0.004(4) -0.007(4)
C23 0.074(8) 0.042(6) 0.052(7) 0.022(5) 0.022(6) 0.011(5)
C24 0.049(7) 0.111(11) 0.042(6) 0.002(7) 0.017(6) 0.008(7)
C25 0.030(5) 0.061(6) 0.019(4) 0.011(4) -0.003(4) 0.000(4)
C26 0.051(7) 0.051(7) 0.079(9) 0.014(6) -0.005(6) -0.004(5)
C27 0.038(5) 0.072(8) 0.042(6) 0.008(6) 0.007(5) 0.003(6)
C28 0.056(6) 0.037(5) 0.022(4) 0.007(4) -0.004(4) -0.008(4)
C29 0.060(8) 0.115(12) 0.080(9) 0.064(9) -0.010(7) -0.015(8)
C30 0.064(8) 0.055(7) 0.082(9) 0.027(7) -0.013(7) -0.010(6)
C31 0.031(5) 0.040(5) 0.026(4) 0.002(4) 0.002(4) -0.002(4)
C32 0.037(6) 0.044(6) 0.067(7) 0.018(5) -0.005(5) -0.014(5)
C33 0.025(4) 0.018(4) 0.019(4) 0.006(3) 0.000(3) 0.006(3)
C34 0.024(4) 0.036(5) 0.020(4) 0.002(3) -0.003(3) 0.005(3)
C35 0.036(5) 0.032(5) 0.024(4) -0.005(4) -0.004(4) 0.015(4)
C36 0.039(5) 0.030(5) 0.031(5) -0.001(4) -0.002(4) 0.017(4)
C37 0.032(5) 0.032(5) 0.028(4) 0.003(4) -0.007(4) 0.012(4)
C38 0.022(4) 0.020(4) 0.020(4) 0.000(3) -0.003(3) 0.007(3)
C39 0.025(4) 0.030(4) 0.013(4) -0.005(3) -0.008(3) -0.002(3)
C40 0.026(4) 0.028(4) 0.019(4) 0.002(3) 0.000(3) 0.006(3)
C41 0.036(5) 0.032(5) 0.021(4) -0.002(4) -0.001(4) 0.011(4)
C42 0.051(6) 0.034(5) 0.023(4) -0.007(4) -0.005(4) 0.008(4)
C43 0.052(6) 0.035(5) 0.029(4) 0.001(4) -0.008(4) 0.004(4)
C44 0.029(4) 0.022(4) 0.020(4) 0.009(3) -0.005(3) -0.001(3)
C45 0.041(5) 0.028(5) 0.026(4) -0.006(4) -0.011(4) 0.007(4)
C46 0.034(5) 0.030(5) 0.023(4) -0.009(4) -0.001(4) 0.008(4)
C47 0.044(6) 0.045(6) 0.019(4) -0.007(4) 0.004(4) 0.013(4)
C48 0.054(6) 0.039(5) 0.022(4) -0.011(4) -0.004(4) 0.002(5)
C49 0.039(5) 0.047(6) 0.028(5) -0.004(4) -0.007(4) -0.001(4)
C50 0.045(5) 0.030(5) 0.023(4) -0.004(4) -0.018(4) 0.004(4)
C51 0.045(6) 0.040(5) 0.028(5) 0.004(4) 0.004(4) -0.006(4)
C52 0.045(5) 0.039(5) 0.026(4) 0.001(4) 0.008(4) 0.000(4)
C53 0.046(6) 0.081(8) 0.046(6) 0.001(6) -0.001(5) -0.021(6)
C54 0.033(5) 0.070(7) 0.026(5) 0.007(5) -0.004(4) -0.016(5)
C55 0.031(5) 0.047(6) 0.025(4) -0.006(4) -0.001(4) 0.002(4)
C56 0.046(6) 0.065(7) 0.027(5) 0.017(5) 0.003(4) 0.000(5)
C57 0.045(6) 0.047(6) 0.083(9) 0.004(6) 0.003(6) -0.006(5)
C58 0.037(5) 0.049(6) 0.016(4) -0.003(4) 0.003(4) 0.000(4)
C59 0.030(5) 0.065(7) 0.058(7) -0.021(6) 0.000(5) 0.008(5)
C60 0.043(6) 0.060(7) 0.053(6) -0.005(6) 0.009(5) -0.009(5)
C61 0.059(7) 0.043(6) 0.027(5) 0.001(4) -0.005(5) -0.016(5)
C62 0.083(9) 0.045(7) 0.098(11) 0.046(7) -0.009(8) -0.010(6)
C63 0.055(6) 0.028(5) 0.018(4) -0.006(3) 0.007(4) 0.004(4)
C64 0.048(6) 0.033(5) 0.029(5) -0.002(4) -0.004(4) 0.005(4)
C65 0.055(6) 0.047(6) 0.020(4) -0.005(4) -0.018(4) -0.004(5)
C66 0.069(7) 0.030(5) 0.027(4) -0.004(4) -0.027(5) 0.011(5)

loop_
_atom_type_symbol
_atom_type_description
_atom_type_scat_dispersion_real
_atom_type_scat_dispersion_imag
_atom_type_scat_source
C C 0.0033 0.0016 'International Tables Vol C Tables 4.2.6.8 and 6.1.1.4'
H H 0.0000 0.0000 'International Tables Vol C Tables 4.2.6.8 and 6.1.1.4'
N N 0.0061 0.0033 'International Tables Vol C Tables 4.2.6.8 and 6.1.1.4'
O O 0.0106 0.0060 'International Tables Vol C Tables 4.2.6.8 and 6.1.1.4'
Mo Mo -1.6832 0.6857 'International Tables Vol C Tables 4.2.6.8 and 6.1.1.4'
I I -0.4742 1.8119 'International Tables Vol C Tables 4.2.6.8 and 6.1.1.4'

loop_
_geom_angle_atom_site_label_1
_geom_angle_atom_site_label_2
_geom_angle_atom_site_label_3
_geom_angle
C1 Mo1 C2 175.4(3)
C1 Mo1 O1 90.0(2)
C2 Mo1 O1 94.1(2)
C1 Mo1 I1 88.77(18)
C2 Mo1 I1 87.09(19)
O1 Mo1 I1 178.44(16)
C1 Mo1 I3 88.3(2)
C2 Mo1 I3 90.0(2)
O1 Mo1 I3 85.81(16)
I1 Mo1 I3 93.24(3)
C1 Mo1 I2 93.5(2)
C2 Mo1 I2 88.8(2)
O1 Mo1 I2 85.65(16)
I1 Mo1 I2 95.34(4)
I3 Mo1 I2 171.27(3)
C1 N1 C3 173.8(8)
C2 N2 C33 176.9(8)
C63 O1 C66 110.1(6)
C63 O1 Mo1 126.5(5)
C66 O1 Mo1 122.9(5)
N1 C1 Mo1 177.5(7)
N2 C2 Mo1 174.5(6)
C4 C3 N1 119.7(7)
C4 C3 C8 121.9(7)
N1 C3 C8 118.4(6)
C5 C4 C3 117.9(7)
C5 C4 C16 119.4(7)
C3 C4 C16 122.5(7)
C6 C5 C4 122.0(8)
C6 C5 H5 119.0
C4 C5 H5 119.0
C5 C6 C7 119.5(8)
C5 C6 H6 120.3
C7 C6 H6 120.3
C8 C7 C6 121.9(8)
C8 C7 H7 119.1
C6 C7 H7 119.1
C7 C8 C3 116.7(7)
C7 C8 C9 121.1(7)
C3 C8 C9 122.3(6)
C14 C9 C10 120.1(7)
C14 C9 C8 122.1(7)
C10 C9 C8 117.8(7)
C11 C10 C9 116.9(8)
C11 C10 C25 121.3(8)
C9 C10 C25 121.8(7)
C12 C11 C10 122.3(9)
C12 C11 H11 118.8
C10 C11 H11 118.8
C11 C12 C13 120.4(8)
C11 C12 H12 119.8
C13 C12 H12 119.8
C12 C13 C14 119.7(8)
C12 C13 H13 120.2
C14 C13 H13 120.2
C9 C14 C13 120.6(8)
C9 C14 C22 120.3(8)
C13 C14 C22 118.9(8)
C20 C15 C16 118.2(8)
C20 C15 C28 118.8(8)
C16 C15 C28 123.0(8)
C15 C16 C17 122.2(8)
C15 C16 C4 119.7(7)
C17 C16 C4 118.0(7)
C18 C17 C16 117.2(9)
C18 C17 C31 120.4(8)
C16 C17 C31 122.4(8)
C19 C18 C17 121.4(9)
C19 C18 H18 119.3
C17 C18 H18 119.3
C18 C19 C20 120.8(8)
C18 C19 H19 119.6
C20 C19 H19 119.6
C15 C20 C19 120.1(8)
C15 C20 H20 120.0
C19 C20 H20 120.0
C22 C21 H21A 109.5
C22 C21 H21B 109.5
H21A C21 H21B 109.5
C22 C21 H21C 109.5
H21A C21 H21C 109.5
H21B C21 H21C 109.5
C21 C22 C23 110.5(8)
C21 C22 C14 112.7(8)
C23 C22 C14 109.3(8)
C21 C22 H22 108.1
C23 C22 H22 108.1
C14 C22 H22 108.1
C22 C23 H23A 109.5
C22 C23 H23B 109.5
H23A C23 H23B 109.5
C22 C23 H23C 109.5
H23A C23 H23C 109.5
H23B C23 H23C 109.5
C25 C24 H24A 109.5
C25 C24 H24B 109.5
H24A C24 H24B 109.5
C25 C24 H24C 109.5
H24A C24 H24C 109.5
H24B C24 H24C 109.5
C10 C25 C26 109.8(8)
C10 C25 C24 112.9(9)
C26 C25 C24 112.3(9)
C10 C25 H25 107.2
C26 C25 H25 107.2
C24 C25 H25 107.2
C25 C26 H26A 109.5
C25 C26 H26B 109.5
H26A C26 H26B 109.5
C25 C26 H26C 109.5
H26A C26 H26C 109.5
H26B C26 H26C 109.5
C28 C27 H27A 109.5
C28 C27 H27B 109.5
H27A C27 H27B 109.5
C28 C27 H27C 109.5
H27A C27 H27C 109.5
H27B C27 H27C 109.5
C29 C28 C15 111.1(9)
C29 C28 C27 109.9(9)
C15 C28 C27 113.6(7)
C29 C28 H28 107.3
C15 C28 H28 107.3
C27 C28 H28 107.3
C28 C29 H29A 109.5
C28 C29 H29B 109.5
H29A C29 H29B 109.5
C28 C29 H29C 109.5
H29A C29 H29C 109.5
H29B C29 H29C 109.5
C31 C30 H30A 109.5
C31 C30 H30B 109.5
H30A C30 H30B 109.5
C31 C30 H30C 109.5
H30A C30 H30C 109.5
H30B C30 H30C 109.5
C17 C31 C30 111.5(8)
C17 C31 C32 112.1(8)
C30 C31 C32 109.7(8)
C17 C31 H31 107.8
C30 C31 H31 107.8
C32 C31 H31 107.8
C31 C32 H32A 109.5
C31 C32 H32B 109.5
H32A C32 H32B 109.5
C31 C32 H32C 109.5
H32A C32 H32C 109.5
H32B C32 H32C 109.5
C34 C33 N2 118.8(7)
C34 C33 C38 122.2(7)
N2 C33 C38 119.0(7)
C35 C34 C33 118.8(7)
C35 C34 C45 118.5(8)
C33 C34 C45 122.7(7)
C34 C35 C36 120.8(8)
C34 C35 H35 119.6
C36 C35 H35 119.6
C37 C36 C35 120.4(8)
C37 C36 H36 119.8
C35 C36 H36 119.8
C36 C37 C38 121.1(8)
C36 C37 H37 119.4
C38 C37 H37 119.4
C37 C38 C33 116.7(7)
C37 C38 C39 119.9(7)
C33 C38 C39 123.4(6)
C40 C39 C44 121.1(7)
C40 C39 C38 120.1(7)
C44 C39 C38 118.5(7)
C41 C40 C39 118.7(8)
C41 C40 C55 118.7(8)
C39 C40 C55 122.7(7)
C42 C41 C40 120.5(8)
C42 C41 H41 119.8
C40 C41 H41 119.8
C41 C42 C43 120.7(8)
C41 C42 H42 119.6
C43 C42 H42 119.6
C42 C43 C44 121.5(9)
C42 C43 H43 119.2
C44 C43 H43 119.2
C43 C44 C39 117.5(8)
C43 C44 C52 120.6(8)
C39 C44 C52 121.9(7)
C46 C45 C50 121.1(8)
C46 C45 C34 119.6(8)
C50 C45 C34 118.9(8)
C47 C46 C45 117.6(8)
C47 C46 C58 121.8(8)
C45 C46 C58 120.6(7)
C48 C47 C46 121.7(9)
C48 C47 H47 119.2
C46 C47 H47 119.2
C47 C48 C49 120.8(9)
C47 C48 H48 119.6
C49 C48 H48 119.6
C48 C49 C50 121.4(9)
C48 C49 H49 119.3
C50 C49 H49 119.3
C49 C50 C45 117.3(9)
C49 C50 C61 120.1(8)
C45 C50 C61 122.6(7)
C52 C51 H51A 109.5
C52 C51 H51B 109.5
H51A C51 H51B 109.5
C52 C51 H51C 109.5
H51A C51 H51C 109.5
H51B C51 H51C 109.5
C53 C52 C44 114.8(8)
C53 C52 C51 110.7(8)
C44 C52 C51 111.4(8)
C53 C52 H52 106.5
C44 C52 H52 106.5
C51 C52 H52 106.5
C52 C53 H53A 109.5
C52 C53 H53B 109.5
H53A C53 H53B 109.5
C52 C53 H53C 109.5
H53A C53 H53C 109.5
H53B C53 H53C 109.5
C55 C54 H54A 109.5
C55 C54 H54B 109.5
H54A C54 H54B 109.5
C55 C54 H54C 109.5
H54A C54 H54C 109.5
H54B C54 H54C 109.5
C40 C55 C54 111.6(8)
C40 C55 C56 113.6(8)
C54 C55 C56 108.6(8)
C40 C55 H55 107.6
C54 C55 H55 107.6
C56 C55 H55 107.6
C55 C56 H56A 109.5
C55 C56 H56B 109.5
H56A C56 H56B 109.5
C55 C56 H56C 109.5
H56A C56 H56C 109.5
H56B C56 H56C 109.5
C58 C57 H57A 109.5
C58 C57 H57B 109.5
H57A C57 H57B 109.5
C58 C57 H57C 109.5
H57A C57 H57C 109.5
H57B C57 H57C 109.5
C46 C58 C57 112.0(8)
C46 C58 C59 111.0(8)
C57 C58 C59 111.1(9)
C46 C58 H58 107.5
C57 C58 H58 107.5
C59 C58 H58 107.5
C58 C59 H59A 109.5
C58 C59 H59B 109.5
H59A C59 H59B 109.5
C58 C59 H59C 109.5
H59A C59 H59C 109.5
H59B C59 H59C 109.5
C61 C60 H60A 109.5
C61 C60 H60B 109.5
H60A C60 H60B 109.5
C61 C60 H60C 109.5
H60A C60 H60C 109.5
H60B C60 H60C 109.5
C60 C61 C50 111.2(8)
C60 C61 C62 113.7(9)
C50 C61 C62 110.1(9)
C60 C61 H61 107.2
C50 C61 H61 107.2
C62 C61 H61 107.2
C61 C62 H62A 109.5
C61 C62 H62B 109.5
H62A C62 H62B 109.5
C61 C62 H62C 109.5
H62A C62 H62C 109.5
H62B C62 H62C 109.5
O1 C63 C64 105.3(7)
O1 C63 H63A 110.7
C64 C63 H63A 110.7
O1 C63 H63B 110.7
C64 C63 H63B 110.7
H63A C63 H63B 108.8
C65 C64 C63 101.8(7)
C65 C64 H64A 111.4
C63 C64 H64A 111.4
C65 C64 H64B 111.4
C63 C64 H64B 111.4
H64A C64 H64B 109.3
C64 C65 C66 103.7(7)
C64 C65 H65A 111.0
C66 C65 H65A 111.0
C64 C65 H65B 111.0
C66 C65 H65B 111.0
H65A C65 H65B 109.0
O1 C66 C65 105.0(7)
O1 C66 H66A 110.7
C65 C66 H66A 110.7
O1 C66 H66B 110.7
C65 C66 H66B 110.7
H66A C66 H66B 108.8

loop_
_geom_bond_atom_site_label_1
_geom_bond_atom_site_label_2
_geom_bond_distance
Mo1 C1 2.171(8)
Mo1 C2 2.172(8)
Mo1 O1 2.188(5)
Mo1 I1 2.6925(14)
Mo1 I3 2.7497(12)
Mo1 I2 2.7507(12)
N1 C1 1.153(10)
N1 C3 1.410(9)
N2 C2 1.162(10)
N2 C33 1.399(9)
O1 C63 1.431(9)
O1 C66 1.461(9)
C3 C4 1.391(10)
C3 C8 1.420(10)
C4 C5 1.388(11)
C4 C16 1.513(11)
C5 C6 1.348(11)
C5 H5 0.9500
C6 C7 1.404(11)
C6 H6 0.9500
C7 C8 1.375(11)
C7 H7 0.9500
C8 C9 1.487(10)
C9 C14 1.389(12)
C9 C10 1.443(11)
C10 C11 1.396(12)
C10 C25 1.515(13)
C11 C12 1.374(14)
C11 H11 0.9500
C12 C13 1.384(12)
C12 H12 0.9500
C13 C14 1.395(12)
C13 H13 0.9500
C14 C22 1.549(12)
C15 C20 1.389(11)
C15 C16 1.407(12)
C15 C28 1.521(12)
C16 C17 1.414(12)
C17 C18 1.398(12)
C17 C31 1.489(12)
C18 C19 1.369(13)
C18 H18 0.9500
C19 C20 1.405(12)
C19 H19 0.9500
C20 H20 0.9500
C21 C22 1.516(13)
C21 H21A 0.9800
C21 H21B 0.9800
C21 H21C 0.9800
C22 C23 1.521(13)
C22 H22 1.0000
C23 H23A 0.9800
C23 H23B 0.9800
C23 H23C 0.9800
C24 C25 1.539(13)
C24 H24A 0.9800
C24 H24B 0.9800
C24 H24C 0.9800
C25 C26 1.516(15)
C25 H25 1.0000
C26 H26A 0.9800
C26 H26B 0.9800
C26 H26C 0.9800
C27 C28 1.521(14)
C27 H27A 0.9800
C27 H27B 0.9800
C27 H27C 0.9800
C28 C29 1.488(14)
C28 H28 1.0000
C29 H29A 0.9800
C29 H29B 0.9800
C29 H29C 0.9800
C30 C31 1.513(13)
C30 H30A 0.9800
C30 H30B 0.9800
C30 H30C 0.9800
C31 C32 1.521(13)
C31 H31 1.0000
C32 H32A 0.9800
C32 H32B 0.9800
C32 H32C 0.9800
C33 C34 1.396(11)
C33 C38 1.421(10)
C34 C35 1.374(11)
C34 C45 1.484(11)
C35 C36 1.393(11)
C35 H35 0.9500
C36 C37 1.384(11)
C36 H36 0.9500
C37 C38 1.404(10)
C37 H37 0.9500
C38 C39 1.489(10)
C39 C40 1.403(11)
C39 C44 1.407(11)
C40 C41 1.400(11)
C40 C55 1.516(12)
C41 C42 1.360(13)
C41 H41 0.9500
C42 C43 1.380(13)
C42 H42 0.9500
C43 C44 1.391(12)
C43 H43 0.9500
C44 C52 1.522(12)
C45 C46 1.423(12)
C45 C50 1.429(13)
C46 C47 1.399(11)
C46 C58 1.477(13)
C47 C48 1.366(14)
C47 H47 0.9500
C48 C49 1.382(13)
C48 H48 0.9500
C49 C50 1.399(11)
C49 H49 0.9500
C50 C61 1.526(13)
C51 C52 1.539(12)
C51 H51A 0.9800
C51 H51B 0.9800
C51 H51C 0.9800
C52 C53 1.509(13)
C52 H52 1.0000
C53 H53A 0.9800
C53 H53B 0.9800
C53 H53C 0.9800
C54 C55 1.524(13)
C54 H54A 0.9800
C54 H54B 0.9800
C54 H54C 0.9800
C55 C56 1.535(12)
C55 H55 1.0000
C56 H56A 0.9800
C56 H56B 0.9800
C56 H56C 0.9800
C57 C58 1.495(14)
C57 H57A 0.9800
C57 H57B 0.9800
C57 H57C 0.9800
C58 C59 1.528(13)
C58 H58 1.0000
C59 H59A 0.9800
C59 H59B 0.9800
C59 H59C 0.9800
C60 C61 1.524(15)
C60 H60A 0.9800
C60 H60B 0.9800
C60 H60C 0.9800
C61 C62 1.539(14)
C61 H61 1.0000
C62 H62A 0.9800
C62 H62B 0.9800
C62 H62C 0.9800
C63 C64 1.521(11)
C63 H63A 0.9900
C63 H63B 0.9900
C64 C65 1.512(13)
C64 H64A 0.9900
C64 H64B 0.9900
C65 C66 1.532(11)
C65 H65A 0.9900
C65 H65B 0.9900
C66 H66A 0.9900
C66 H66B 0.9900

loop_
_platon_squeeze_void_nr
_platon_squeeze_void_average_x
_platon_squeeze_void_average_y
_platon_squeeze_void_average_z
_platon_squeeze_void_volume
_platon_squeeze_void_count_electrons
_platon_squeeze_void_content
1 -0.026 -0.026 0.000 269 81 ' '
2 0.024 0.284 0.338 25 4 ' '
3 0.026 0.026 0.500 269 81 ' '
4 -0.024 0.716 0.838 25 4 ' '
5 0.216 0.524 0.088 25 4 ' '
6 0.284 1.024 0.662 25 4 ' '
7 0.474 0.526 0.250 269 81 ' '
8 0.526 0.474 0.750 269 81 ' '
9 0.476 0.784 0.412 25 4 ' '
10 0.524 0.216 0.912 25 4 ' '
11 0.716 0.976 0.162 25 4 ' '
12 0.784 0.476 0.588 25 4 ' '
